data_7102666
loop_
_publ_author_name
'Sidhu, Paul S'
'Udachin, Konstantin A'
'Ripmeester, John A'

_publ_section_title
;
 Water and tris(5-acetyl-3-thienyl)methane (TATM) assemble into a
 one-dimensional channel compound.
;
_journal_issue 12
_journal_name_full 'Chemical communications (Cambridge, England)'
_journal_page_first 1358
_journal_page_last 1359
_journal_paper_doi 10.1039/b315603F
_journal_year 2004
_chemical_formula_moiety 'C19 H16 O3 S3'
_chemical_formula_sum 'C19 H20 O5 S3'
_chemical_formula_weight 424.53
_chemical_name_common 'Tris(5-acetyl-3-thienyl)methane (TATM)'
_chemical_name_systematic
;
Tris(5-acetyl-3-thienyl)methane (TATM)
;
_space_group_IT_number 2
_symmetry_cell_setting triclinic
_symmetry_space_group_name_Hall '-P 1'
_symmetry_space_group_name_H-M 'P -1'
_atom_sites_solution_hydrogens geom
_atom_sites_solution_primary direct
_atom_sites_solution_secondary difmap
_audit_creation_method SHELXL-97
_cell_angle_alpha 88.980(3)
_cell_angle_beta 89.572(3)
_cell_angle_gamma 80.703(3)
_cell_formula_units_Z 4
_cell_length_a 8.7607(13)
_cell_length_b 10.7929(15)
_cell_length_c 21.794(3)
_cell_measurement_temperature 173(2)
_cell_volume 2033.3(5)
_computing_structure_refinement 'SHELXL-97 (Sheldrick, 1997)'
_computing_structure_solution 'SHELXS-97 (Sheldrick, 1990)'
_diffrn_ambient_temperature 173(2)
_diffrn_measured_fraction_theta_full 0.999
_diffrn_measured_fraction_theta_max 0.999
_diffrn_radiation_monochromator graphite
_diffrn_radiation_source 'fine-focus sealed tube'
_diffrn_radiation_type MoK\a
_diffrn_radiation_wavelength 0.71070
_diffrn_reflns_av_R_equivalents 0.0673
_diffrn_reflns_av_sigmaI/netI 0.0793
_diffrn_reflns_limit_h_max 10
_diffrn_reflns_limit_h_min -10
_diffrn_reflns_limit_k_max 12
_diffrn_reflns_limit_k_min -12
_diffrn_reflns_limit_l_max 25
_diffrn_reflns_limit_l_min -25
_diffrn_reflns_number 18418
_diffrn_reflns_theta_full 25.00
_diffrn_reflns_theta_max 25.00
_diffrn_reflns_theta_min 1.87
_exptl_absorpt_coefficient_mu 0.391
_exptl_absorpt_correction_T_max 0.9258
_exptl_absorpt_correction_T_min 0.8916
_exptl_absorpt_correction_type multi-scan
_exptl_absorpt_process_details sadabs
_exptl_crystal_density_diffrn 1.387
_exptl_crystal_density_method 'not measured'
_exptl_crystal_F_000 888
_exptl_crystal_size_max 0.30
_exptl_crystal_size_mid 0.30
_exptl_crystal_size_min 0.20
_refine_diff_density_max 0.852
_refine_diff_density_min -0.595
_refine_diff_density_rms 0.109
_refine_ls_extinction_method none
_refine_ls_goodness_of_fit_ref 0.956
_refine_ls_hydrogen_treatment mixed
_refine_ls_matrix_type full
_refine_ls_number_parameters 551
_refine_ls_number_reflns 7151
_refine_ls_number_restraints 18
_refine_ls_restrained_S_all 0.955
_refine_ls_R_factor_all 0.1206
_refine_ls_R_factor_gt 0.0739
_refine_ls_shift/su_max 0.047
_refine_ls_shift/su_mean 0.004
_refine_ls_structure_factor_coef Fsqd
_refine_ls_weighting_details 'calc w=1/[\s^2^(Fo^2^)+(0.1313P)^2^+0.0000P] where P=(Fo^2^+2Fc^2^)/3'
_refine_ls_weighting_scheme calc
_refine_ls_wR_factor_gt 0.1827
_refine_ls_wR_factor_ref 0.2057
_reflns_number_gt 4369
_reflns_number_total 7151
_reflns_threshold_expression >2sigma(I)
_cod_data_source_file b315603f.txt
_cod_data_source_block ku131
_cod_depositor_comments
;
The following automatic conversions were performed:
'_exptl_absorpt_correction_type' value 'multiscan' changed to 'multi-scan'
according to '/home/saulius/struct/CIF-dictionaries/cif_core.dic'
dictionary named 'cif_core.dic' version 2.4.1 from 2010-06-29.

Automatic conversion script
Id: cif_fix_enum 1527 2010-12-29 10:47:43Z saulius 
;
_cod_original_sg_symbol_H-M P-1
_cod_database_code 7102666

loop_
_symmetry_equiv_pos_as_xyz
'x, y, z'
'-x, -y, -z'

loop_
_atom_site_label
_atom_site_type_symbol
_atom_site_fract_x
_atom_site_fract_y
_atom_site_fract_z
_atom_site_U_iso_or_equiv
_atom_site_adp_type
_atom_site_occupancy
_atom_site_symmetry_multiplicity
_atom_site_calc_flag
_atom_site_refinement_flags
S1 S 0.36301(5) -0.09951(3) 0.89094(2) 0.08049(15) Uani 1 1 d .
S2 S 0.08846(4) 0.37681(3) 0.706961(15) 0.04311(9) Uani 1 1 d .
S3 S -0.08303(3) 0.33753(3) 1.039281(14) 0.04092(9) Uani 1 1 d .
S4 S 0.85174(4) -0.10211(3) 0.601794(19) 0.05450(11) Uani 1 1 d .
S5 S 0.58702(4) 0.36553(3) 0.794572(15) 0.04541(10) Uani 1 1 d .
S6 S 0.41416(3) 0.34142(3) 0.462219(14) 0.03899(9) Uani 1 1 d .
O1 O 0.68467(11) -0.07511(8) 0.92739(5) 0.0695(3) Uani 1 1 d .
O2 O 0.25526(11) 0.59347(8) 0.69691(4) 0.0516(3) Uani 1 1 d .
O3 O -0.33011(10) 0.55939(7) 1.05276(4) 0.0474(3) Uani 1 1 d .
O4 O 1.17252(11) -0.07571(8) 0.56450(5) 0.0585(3) Uani 1 1 d .
O5 O 0.75043(10) 0.58499(7) 0.80093(4) 0.0507(3) Uani 1 1 d .
O6 O 0.16630(10) 0.56130(7) 0.44697(4) 0.0463(3) Uani 1 1 d .
C1 C 0.03819(13) 0.20735(10) 0.87020(6) 0.0378(3) Uani 1 1 d .
H1 H -0.0454 0.1607 0.8571 0.045 Uiso 1 1 calc R
C2 C 0.18528(16) -0.01464(11) 0.87616(8) 0.0685(5) Uani 1 1 d .
H2 H 0.0980 -0.0512 0.8650 0.082 Uiso 1 1 calc R
C3 C 0.18182(13) 0.10993(10) 0.88199(6) 0.0369(3) Uani 1 1 d .
C4 C 0.32760(13) 0.13802(10) 0.90059(5) 0.0352(3) Uani 1 1 d .
H4 H 0.3459 0.2207 0.9083 0.042 Uiso 1 1 calc R
C5 C 0.43760(14) 0.03492(10) 0.90620(6) 0.0401(4) Uani 1 1 d .
C6 C 0.59939(15) 0.02587(11) 0.92435(6) 0.0445(4) Uani 1 1 d .
C7 C 0.65673(15) 0.14198(12) 0.93839(9) 0.0741(6) Uani 1 1 d .
H7C H 0.6786 0.1848 0.9001 0.111 Uiso 1 1 calc R
H7B H 0.7517 0.1222 0.9626 0.111 Uiso 1 1 calc R
H7A H 0.5783 0.1968 0.9620 0.111 Uiso 1 1 calc R
C8 C 0.03235(13) 0.27100(11) 0.75801(6) 0.0405(4) Uani 1 1 d .
H8 H -0.0188 0.2038 0.7465 0.049 Uiso 1 1 calc R
C9 C 0.06852(13) 0.29323(10) 0.81647(5) 0.0347(3) Uani 1 1 d .
C10 C 0.14015(13) 0.40074(10) 0.82097(6) 0.0361(3) Uani 1 1 d .
H10 H 0.1719 0.4316 0.8586 0.043 Uiso 1 1 calc R
C11 C 0.15826(13) 0.45484(10) 0.76529(5) 0.0367(3) Uani 1 1 d .
C12 C 0.23300(13) 0.56739(10) 0.75015(6) 0.0397(4) Uani 1 1 d .
C13 C 0.27487(16) 0.64320(11) 0.80184(6) 0.0483(4) Uani 1 1 d .
H13C H 0.1806 0.6901 0.8199 0.058 Uiso 1 1 calc R
H13B H 0.3411 0.7021 0.7866 0.058 Uiso 1 1 calc R
H13A H 0.3305 0.5874 0.8331 0.058 Uiso 1 1 calc R
C14 C 0.01699(13) 0.24387(11) 0.98624(5) 0.0391(3) Uani 1 1 d .
H14 H 0.0923 0.1732 0.9968 0.047 Uiso 1 1 calc R
C15 C -0.01980(12) 0.27858(10) 0.92715(5) 0.0351(3) Uani 1 1 d .
C16 C -0.13429(12) 0.38779(9) 0.92497(5) 0.0332(3) Uani 1 1 d .
H16 H -0.1739 0.4277 0.8879 0.040 Uiso 1 1 calc R
C17 C -0.18214(12) 0.43001(10) 0.98278(5) 0.0351(3) Uani 1 1 d .
C18 C -0.29934(13) 0.53830(10) 0.99921(6) 0.0401(4) Uani 1 1 d .
C19 C -0.37698(15) 0.61794(12) 0.94857(6) 0.0494(4) Uani 1 1 d .
H19C H -0.3215 0.6884 0.9403 0.059 Uiso 1 1 calc R
H19B H -0.4839 0.6502 0.9605 0.059 Uiso 1 1 calc R
H19A H -0.3767 0.5677 0.9115 0.059 Uiso 1 1 calc R
C20 C 0.53474(13) 0.20475(10) 0.63225(5) 0.0362(3) Uani 1 1 d .
H20 H 0.4505 0.1579 0.6458 0.043 Uiso 1 1 calc R
C21 C 0.67710(14) -0.01785(11) 0.62037(6) 0.0469(4) Uani 1 1 d .
H21 H 0.5893 -0.0555 0.6307 0.056 Uiso 1 1 calc R
C22 C 0.67453(13) 0.10800(10) 0.61912(6) 0.0375(4) Uani 1 1 d .
C23 C 0.82173(13) 0.13725(10) 0.60234(5) 0.0337(3) Uani 1 1 d .
H23 H 0.8427 0.2207 0.5987 0.040 Uiso 1 1 calc R
C24 C 0.93066(13) 0.03336(10) 0.59193(6) 0.0385(4) Uani 1 1 d .
C25 C 1.09218(14) 0.02807(10) 0.57394(6) 0.0419(4) Uani 1 1 d .
C26 C 1.15567(14) 0.14445(11) 0.56934(7) 0.0557(5) Uani 1 1 d .
H26C H 1.2320 0.1386 0.5360 0.067 Uiso 1 1 calc R
H26B H 1.2057 0.1586 0.6081 0.067 Uiso 1 1 calc R
H26A H 1.0721 0.2145 0.5608 0.067 Uiso 1 1 calc R
C27 C 0.53055(13) 0.26144(11) 0.74494(6) 0.0408(4) Uani 1 1 d .
H27 H 0.4816 0.1927 0.7575 0.049 Uiso 1 1 calc R
C28 C 0.56354(12) 0.28772(10) 0.68507(5) 0.0362(3) Uani 1 1 d .
C29 C 0.63610(13) 0.39501(10) 0.67944(5) 0.0352(3) Uani 1 1 d .
H29 H 0.6670 0.4268 0.6412 0.042 Uiso 1 1 calc R
C30 C 0.65764(13) 0.44877(10) 0.73433(5) 0.0354(3) Uani 1 1 d .
C31 C 0.72774(13) 0.55904(10) 0.74811(5) 0.0380(4) Uani 1 1 d .
C32 C 0.76553(16) 0.63801(11) 0.69580(6) 0.0527(4) Uani 1 1 d .
H32C H 0.8343 0.6949 0.7096 0.063 Uiso 1 1 calc R
H32B H 0.6701 0.6872 0.6795 0.063 Uiso 1 1 calc R
H32A H 0.8172 0.5842 0.6636 0.063 Uiso 1 1 calc R
C33 C 0.51620(12) 0.24389(10) 0.51630(6) 0.0381(3) Uani 1 1 d .
H33 H 0.5914 0.1733 0.5064 0.046 Uiso 1 1 calc R
C34 C 0.47766(12) 0.27872(10) 0.57485(5) 0.0312(3) Uani 1 1 d .
C35 C 0.36154(12) 0.38821(9) 0.57575(5) 0.0327(3) Uani 1 1 d .
H35 H 0.3202 0.4269 0.6124 0.039 Uiso 1 1 calc R
C36 C 0.31630(12) 0.43138(10) 0.51835(5) 0.0339(3) Uani 1 1 d .
C37 C 0.19729(13) 0.53987(9) 0.50069(5) 0.0336(3) Uani 1 1 d .
C38 C 0.11984(16) 0.61910(11) 0.55081(6) 0.0502(4) Uani 1 1 d .
H38C H 0.0435 0.5753 0.5713 0.060 Uiso 1 1 calc R
H38B H 0.0678 0.6991 0.5335 0.060 Uiso 1 1 calc R
H38A H 0.1973 0.6350 0.5806 0.060 Uiso 1 1 calc R
O1A O 1.38512(10) -0.19490(8) 0.65412(5) 0.0630(3) Uani 1 1 d D
H1B H 1.3179(9) -0.1535(9) 0.6207(2) 0.092(5) Uiso 1 1 d D
H1A H 1.3135(7) -0.2218(8) 0.6850(3) 0.114(6) Uiso 1 1 d D
O2A O 0.88164(11) 0.80131(8) 0.83482(5) 0.0684(3) Uani 1 1 d D
H2B H 0.8003(8) 0.8412(9) 0.8638(3) 0.137(7) Uiso 1 1 d D
H2A H 0.8377(9) 0.7402(5) 0.8097(3) 0.097(5) Uiso 1 1 d D
O3A O 0.5224(5) -0.0525(9) 0.7621(2) 0.349(10) Uani 0.22 1 d PD
H3B H 0.4606(8) -0.062(2) 0.7993(3) 0.200 Uiso 0.22 1 d PD
H3A H 0.6290(6) -0.0941(14) 0.7697(9) 0.200 Uiso 0.22 1 d PD
O4A O 0.3066(2) 0.02852(14) 0.72255(9) 0.1256(7) Uani 0.78 1 d PD
H4B H 0.2152(6) -0.0022(9) 0.7418(5) 0.200 Uiso 0.78 1 d PD
H4A H 0.3885(7) -0.0460(6) 0.7294(10) 0.200 Uiso 0.78 1 d PD
O5A O -0.0281(2) -0.02688(18) 0.75099(9) 0.1062(8) Uani 0.57 1 d PD
H5B H -0.0400(18) -0.0572(11) 0.7087(2) 0.200 Uiso 0.57 1 d PD
H5A H 0.0627(7) -0.0812(9) 0.7688(4) 0.200 Uiso 0.57 1 d PD
O6A O -0.1561(4) 0.0251(2) 0.76992(12) 0.1388(14) Uani 0.43 1 d PD
H6B H -0.2109(9) -0.0312(6) 0.7950(3) 0.200 Uiso 0.43 1 d PD
H6A H -0.169(2) 0.0014(13) 0.7269(2) 0.200 Uiso 0.43 1 d PD

loop_
_atom_site_aniso_label
_atom_site_aniso_U_11
_atom_site_aniso_U_22
_atom_site_aniso_U_33
_atom_site_aniso_U_23
_atom_site_aniso_U_13
_atom_site_aniso_U_12
S1 0.0674(2) 0.02719(15) 0.1430(3) -0.00865(19) -0.0534(2) 0.00751(16)
S2 0.04059(15) 0.05046(16) 0.03819(16) -0.00113(14) -0.00319(14) -0.00692(13)
S3 0.03554(14) 0.04530(15) 0.04142(16) 0.00602(14) -0.00453(13) -0.00554(12)
S4 0.04584(17) 0.02966(14) 0.0868(3) 0.00206(16) 0.00925(18) -0.00315(13)
S5 0.04195(16) 0.05702(17) 0.03635(16) 0.00252(15) -0.00164(14) -0.00559(14)
S6 0.03683(15) 0.04253(15) 0.03661(16) -0.00282(13) 0.00021(13) -0.00319(12)
O1 0.0587(6) 0.0456(5) 0.0950(7) -0.0057(5) -0.0320(5) 0.0219(5)
O2 0.0666(5) 0.0515(4) 0.0385(5) 0.0050(4) 0.0034(4) -0.0152(4)
O3 0.0505(5) 0.0466(4) 0.0443(5) -0.0128(4) 0.0023(4) -0.0040(4)
O4 0.0484(5) 0.0409(4) 0.0804(6) -0.0009(5) 0.0093(5) 0.0102(4)
O5 0.0593(5) 0.0459(4) 0.0471(5) -0.0084(4) -0.0058(4) -0.0081(4)
O6 0.0487(5) 0.0425(4) 0.0462(5) 0.0086(4) -0.0062(4) -0.0032(4)
C1 0.0317(5) 0.0295(5) 0.0524(7) 0.0020(5) -0.0074(5) -0.0055(4)
C2 0.0543(7) 0.0269(6) 0.1243(12) -0.0027(7) -0.0389(8) -0.0045(6)
C3 0.0327(6) 0.0305(5) 0.0471(7) 0.0003(5) -0.0049(5) -0.0041(5)
C4 0.0364(6) 0.0292(5) 0.0380(6) 0.0040(5) -0.0033(5) 0.0002(5)
C5 0.0403(6) 0.0314(5) 0.0470(7) -0.0031(5) -0.0065(6) -0.0004(5)
C6 0.0458(7) 0.0425(6) 0.0404(7) 0.0074(6) -0.0026(6) 0.0061(6)
C7 0.0332(7) 0.0462(7) 0.1429(15) 0.0053(9) -0.0210(8) -0.0058(6)
C8 0.0298(5) 0.0389(6) 0.0525(7) 0.0005(6) -0.0044(6) -0.0049(5)
C9 0.0274(5) 0.0383(6) 0.0348(6) -0.0021(5) -0.0022(5) 0.0062(5)
C10 0.0300(6) 0.0287(5) 0.0460(7) -0.0022(5) 0.0012(5) 0.0060(5)
C11 0.0275(6) 0.0378(6) 0.0402(6) -0.0028(5) -0.0033(5) 0.0094(5)
C12 0.0336(6) 0.0294(5) 0.0517(7) 0.0006(5) -0.0008(6) 0.0079(5)
C13 0.0551(7) 0.0454(6) 0.0433(7) -0.0001(6) 0.0011(6) -0.0045(6)
C14 0.0346(6) 0.0415(6) 0.0421(7) 0.0079(5) -0.0030(5) -0.0095(5)
C15 0.0220(5) 0.0357(5) 0.0497(7) 0.0056(5) -0.0013(5) -0.0119(4)
C16 0.0276(5) 0.0332(5) 0.0403(6) 0.0052(5) -0.0049(5) -0.0100(4)
C17 0.0331(5) 0.0381(5) 0.0365(6) 0.0037(5) -0.0047(5) -0.0138(4)
C18 0.0334(5) 0.0329(5) 0.0560(7) -0.0002(5) -0.0049(5) -0.0113(4)
C19 0.0461(7) 0.0490(7) 0.0496(8) 0.0022(6) -0.0003(6) 0.0026(6)
C20 0.0319(5) 0.0379(6) 0.0393(6) 0.0043(5) -0.0013(5) -0.0071(5)
C21 0.0358(6) 0.0401(6) 0.0636(8) 0.0004(6) 0.0090(6) -0.0026(5)
C22 0.0417(6) 0.0266(5) 0.0440(7) -0.0003(5) 0.0017(5) -0.0045(5)
C23 0.0343(6) 0.0237(5) 0.0422(6) 0.0014(5) -0.0087(5) -0.0017(4)
C24 0.0336(6) 0.0339(6) 0.0463(7) 0.0037(5) 0.0007(6) -0.0012(5)
C25 0.0381(6) 0.0357(6) 0.0494(7) 0.0012(6) -0.0070(6) 0.0021(5)
C26 0.0305(6) 0.0517(7) 0.0850(10) -0.0038(7) -0.0015(7) -0.0070(5)
C27 0.0330(6) 0.0442(6) 0.0443(7) 0.0048(6) -0.0014(6) -0.0038(5)
C28 0.0236(5) 0.0326(5) 0.0482(7) 0.0070(5) -0.0038(5) 0.0075(5)
C29 0.0308(6) 0.0332(5) 0.0379(6) 0.0056(5) 0.0001(5) 0.0050(5)
C30 0.0268(5) 0.0374(6) 0.0381(6) 0.0023(5) -0.0075(5) 0.0062(5)
C31 0.0394(6) 0.0392(6) 0.0317(6) -0.0061(5) -0.0041(5) 0.0055(5)
C32 0.0613(8) 0.0386(6) 0.0571(8) 0.0031(6) -0.0137(7) -0.0048(6)
C33 0.0260(5) 0.0332(5) 0.0547(7) 0.0025(5) -0.0002(5) -0.0039(4)
C34 0.0231(5) 0.0331(5) 0.0376(6) -0.0023(5) 0.0009(5) -0.0048(4)
C35 0.0300(5) 0.0291(5) 0.0393(6) -0.0035(5) 0.0008(5) -0.0057(4)
C36 0.0318(5) 0.0318(5) 0.0397(6) 0.0015(5) 0.0010(5) -0.0106(4)
C37 0.0332(5) 0.0295(5) 0.0389(6) 0.0023(5) 0.0009(5) -0.0078(4)
C38 0.0524(8) 0.0321(6) 0.0608(8) -0.0068(6) -0.0057(7) 0.0101(6)
O1A 0.0495(5) 0.0550(5) 0.0823(7) 0.0090(5) 0.0003(5) -0.0025(4)
O2A 0.0680(6) 0.0493(5) 0.0912(7) -0.0054(5) 0.0021(6) -0.0191(4)
O3A 0.49(2) 0.315(16) 0.200(11) 0.005(12) 0.117(13) 0.052(17)
O4A 0.1715(15) 0.0786(10) 0.1294(13) -0.0104(10) 0.0678(11) -0.0307(10)
O5A 0.1384(15) 0.1032(12) 0.0931(14) 0.0218(12) -0.0385(12) -0.0685(10)
O6A 0.182(3) 0.0717(16) 0.172(3) 0.0497(17) -0.103(2) -0.0496(17)

loop_
_atom_type_symbol
_atom_type_description
_atom_type_scat_dispersion_real
_atom_type_scat_dispersion_imag
_atom_type_scat_source
C C 0.0033 0.0016 'International Tables Vol C Tables 4.2.6.8 and 6.1.1.4'
H H 0.0000 0.0000 'International Tables Vol C Tables 4.2.6.8 and 6.1.1.4'
O O 0.0106 0.0060 'International Tables Vol C Tables 4.2.6.8 and 6.1.1.4'
S S 0.1246 0.1234 'International Tables Vol C Tables 4.2.6.8 and 6.1.1.4'

loop_
_geom_angle_atom_site_label_1
_geom_angle_atom_site_label_2
_geom_angle_atom_site_label_3
_geom_angle
C2 S1 C5 91.41(6)
C8 S2 C11 90.72(6)
C14 S3 C17 91.22(5)
C21 S4 C24 91.24(6)
C27 S5 C30 91.36(6)
C36 S6 C33 91.21(5)
C15 C1 C3 112.85(10)
C15 C1 C9 113.11(9)
C3 C1 C9 109.61(9)
C3 C2 S1 112.74(11)
C2 C3 C4 111.65(10)
C2 C3 C1 123.56(11)
C4 C3 C1 124.78(10)
C5 C4 C3 113.15(10)
C4 C5 C6 129.13(11)
C4 C5 S1 111.01(9)
C6 C5 S1 119.83(8)
O1 C6 C7 120.72(12)
O1 C6 C5 121.29(12)
C7 C6 C5 117.99(10)
C9 C8 S2 112.65(9)
C8 C9 C10 112.17(11)
C8 C9 C1 122.59(11)
C10 C9 C1 125.21(10)
C11 C10 C9 112.02(11)
C10 C11 C12 128.61(11)
C10 C11 S2 112.42(9)
C12 C11 S2 118.94(9)
O2 C12 C13 122.83(11)
O2 C12 C11 119.24(11)
C13 C12 C11 117.93(11)
C15 C14 S3 114.15(8)
C14 C15 C16 110.81(10)
C14 C15 C1 126.51(9)
C16 C15 C1 122.45(10)
C17 C16 C15 112.75(10)
C16 C17 C18 128.74(10)
C16 C17 S3 111.04(7)
C18 C17 S3 120.22(9)
O3 C18 C17 119.80(10)
O3 C18 C19 122.25(10)
C17 C18 C19 117.95(11)
C22 C20 C34 111.53(9)
C22 C20 C28 111.49(9)
C34 C20 C28 113.07(9)
C22 C21 S4 113.81(10)
C21 C22 C23 110.78(10)
C21 C22 C20 125.10(11)
C23 C22 C20 124.10(10)
C24 C23 C22 113.48(10)
C23 C24 C25 128.38(11)
C23 C24 S4 110.68(9)
C25 C24 S4 120.94(8)
O4 C25 C26 121.94(11)
O4 C25 C24 119.13(11)
C26 C25 C24 118.91(10)
C28 C27 S5 112.62(9)
C27 C28 C29 111.93(11)
C27 C28 C20 123.16(11)
C29 C28 C20 124.78(10)
C30 C29 C28 113.50(11)
C29 C30 C31 130.39(11)
C29 C30 S5 110.59(9)
C31 C30 S5 119.01(9)
O5 C31 C30 120.41(11)
O5 C31 C32 122.03(11)
C30 C31 C32 117.55(10)
C34 C33 S6 112.79(8)
C33 C34 C35 111.20(10)
C33 C34 C20 125.33(9)
C35 C34 C20 123.13(10)
C36 C35 C34 112.91(10)
C35 C36 C37 128.74(10)
C35 C36 S6 111.89(7)
C37 C36 S6 119.36(8)
O6 C37 C36 119.92(10)
O6 C37 C38 122.41(9)
C36 C37 C38 117.66(10)

loop_
_geom_bond_atom_site_label_1
_geom_bond_atom_site_label_2
_geom_bond_distance
S1 C2 1.7039(14)
S1 C5 1.7232(13)
S2 C8 1.7063(13)
S2 C11 1.7074(12)
S3 C14 1.6930(12)
S3 C17 1.7201(11)
S4 C21 1.6988(12)
S4 C24 1.7248(12)
S5 C27 1.7052(13)
S5 C30 1.7432(12)
S6 C36 1.7123(11)
S6 C33 1.7216(12)
O1 C6 1.2187(14)
O2 C12 1.2109(15)
O3 C18 1.2132(15)
O4 C25 1.2425(14)
O5 C31 1.2148(15)
O6 C37 1.2135(14)
C1 C15 1.5126(16)
C1 C3 1.5240(15)
C1 C9 1.5287(16)
C2 C3 1.3482(16)
C3 C4 1.4230(17)
C4 C5 1.3536(15)
C5 C6 1.4619(18)
C6 C7 1.4614(19)
C8 C9 1.3503(17)
C9 C10 1.4106(16)
C10 C11 1.3567(17)
C11 C12 1.5009(17)
C12 C13 1.4864(18)
C14 C15 1.3612(16)
C15 C16 1.4192(14)
C16 C17 1.3861(16)
C17 C18 1.4732(14)
C18 C19 1.4859(17)
C20 C22 1.5048(15)
C20 C34 1.5156(16)
C20 C28 1.5183(17)
C21 C22 1.3546(16)
C22 C23 1.4201(17)
C23 C24 1.3710(14)
C24 C25 1.4580(17)
C25 C26 1.4552(18)
C27 C28 1.3689(17)
C28 C29 1.4113(16)
C29 C30 1.3664(17)
C30 C31 1.4613(17)
C31 C32 1.4787(18)
C33 C34 1.3612(16)
C34 C35 1.4296(14)
C35 C36 1.3660(16)
C36 C37 1.4838(14)
C37 C38 1.4899(17)
O5A O6A 1.241(4)
